data_2021200
loop_
_publ_author_name
'Rajam, Ammaiyappan'
'Muthiah, Packianathan Thomas'
'Butcher, Raymond John'
'Jasinski, Jerry P.'
'Wikaira, Jan'

_publ_section_title
;
 Design of two series of 1:1 cocrystals involving
 4-amino-5-chloro-2,6-dimethylpyrimidine and carboxylic acids
;
_journal_coeditor_code SK3691
_journal_issue 9
_journal_name_full 'Acta Crystallographica Section C'
_journal_page_first
;
;
_journal_paper_doi 10.1107/S2053229618009154
_journal_volume 74
_journal_year 2018
_chemical_formula_iupac 'C6 H8 Cl N3, C7 H7 N O2'
_chemical_formula_moiety 'C6 H8 Cl N3, C7 H7 N O2'
_chemical_formula_sum 'C13 H15 Cl N4 O2'
_chemical_formula_weight 294.74
_chemical_name_systematic
;
4-Amino-5-chloro-2,6-dimethylpyrimidine--2-aminobenzoic acid (1/1)
;
_space_group_crystal_system monoclinic
_space_group_IT_number 14
_space_group_name_Hall '-P 2yn'
_space_group_name_H-M_alt 'P 1 21/n 1'
_symmetry_space_group_name_Hall '-P 2yn'
_symmetry_space_group_name_H-M 'P 1 21/n 1'
_atom_sites_solution_hydrogens mixed
_audit_creation_method SHELXL-2014/7
_cell_angle_alpha 90
_cell_angle_beta 90.831(3)
_cell_angle_gamma 90
_cell_formula_units_Z 4
_cell_length_a 8.0965(2)
_cell_length_b 7.2427(3)
_cell_length_c 24.0738(9)
_cell_measurement_reflns_used 3296
_cell_measurement_temperature 120(2)
_cell_measurement_theta_max 76.5392
_cell_measurement_theta_min 3.6694
_cell_volume 1411.55(9)
_computing_cell_refinement
;
CrysAlis PRO (Oxford Diffraction, 2011)
;
_computing_data_collection
;
CrysAlis PRO (Oxford Diffraction, 2011)
;
_computing_data_reduction
;
CrysAlis PRO (Oxford Diffraction, 2011)
;
_computing_molecular_graphics
;
SHELXTL (Sheldrick, 2008)
;
_computing_publication_material
;
SHELXTL (Sheldrick, 2008)
;
_computing_structure_refinement
;
SHELXL2014 (Sheldrick, 2015b)
;
_computing_structure_solution
;
SHELXT (Sheldrick, 2015a)
;
_diffrn_ambient_temperature 120(2)
_diffrn_detector_area_resol_mean 10.6501
_diffrn_measured_fraction_theta_full 0.998
_diffrn_measured_fraction_theta_max 0.987
_diffrn_measurement_device_type 'Agilent SuperNova Dual Source diffractometer with an Atlas detector'
_diffrn_measurement_method '\w scans'
_diffrn_radiation_type CuK\a
_diffrn_radiation_wavelength 1.54184
_diffrn_reflns_av_R_equivalents 0.0280
_diffrn_reflns_limit_h_max 6
_diffrn_reflns_limit_h_min -10
_diffrn_reflns_limit_k_max 9
_diffrn_reflns_limit_k_min -8
_diffrn_reflns_limit_l_max 28
_diffrn_reflns_limit_l_min -30
_diffrn_reflns_number 6899
_diffrn_reflns_theta_full 67.500
_diffrn_reflns_theta_max 76.740
_diffrn_reflns_theta_min 3.672
_exptl_absorpt_coefficient_mu 2.471
_exptl_absorpt_correction_T_max 0.877
_exptl_absorpt_correction_T_min 0.547
_exptl_absorpt_correction_type analytical
_exptl_absorpt_process_details
;
[CrysAlis PRO (Oxford Diffraction, 2011), based on expressions derived
by
Clark & Reid (1995)]
;
_exptl_crystal_colour 'pale yellow-orange'
_exptl_crystal_density_diffrn 1.387
_exptl_crystal_description
;
The symmetry employed for this shelxl refinement is uniquely defined
by the following loop, which should always be used as a source of
symmetry information in preference to the above space-group names.
They are only intended as comments.
;
_exptl_crystal_F_000 616
_exptl_crystal_size_max 0.4606
_exptl_crystal_size_mid 0.2183
_exptl_crystal_size_min 0.0546
_refine_diff_density_max 0.234
_refine_diff_density_min -0.465
_refine_ls_extinction_method none
_refine_ls_goodness_of_fit_ref 1.051
_refine_ls_hydrogen_treatment mixed
_refine_ls_matrix_type full
_refine_ls_number_parameters 203
_refine_ls_number_reflns 2927
_refine_ls_number_restraints 0
_refine_ls_restrained_S_all 1.051
_refine_ls_R_factor_all 0.0472
_refine_ls_R_factor_gt 0.0388
_refine_ls_shift/su_max 0.001
_refine_ls_shift/su_mean 0.000
_refine_ls_structure_factor_coef Fsqd
_refine_ls_weighting_details 'w=1/[\s^2^(Fo^2^)+(0.0615P)^2^+0.4650P] where P=(Fo^2^+2Fc^2^)/3'
_refine_ls_weighting_scheme calc
_refine_ls_wR_factor_gt 0.1027
_refine_ls_wR_factor_ref 0.1096
_reflns_number_gt 2481
_reflns_number_total 2927
_reflns_threshold_expression 'I > 2\s(I)'
_cod_data_source_file sk3691sup1.cif
_cod_data_source_block COCRYSTAL-4
_cod_database_code 2021200
_shelx_space_group_comment
;
The symmetry employed for this shelxl refinement is uniquely defined
by the following loop, which should always be used as a source of
symmetry information in preference to the above space-group names.
They are only intended as comments.
;

loop_
_space_group_symop_operation_xyz
'x, y, z'
'-x+1/2, y+1/2, -z+1/2'
'-x, -y, -z'
'x-1/2, -y-1/2, z-1/2'

loop_
_atom_site_type_symbol
_atom_site_label
_atom_site_fract_x
_atom_site_fract_y
_atom_site_fract_z
_atom_site_U_iso_or_equiv
_atom_site_adp_type
_atom_site_calc_flag
_atom_site_occupancy
Cl Cl1 0.11199(5) 0.49692(6) 0.38012(2) 0.02408(14) Uani d 1
N N1A 0.27995(17) 0.51697(19) 0.53553(6) 0.0192(3) Uani d 1
C C2A 0.22132(19) 0.6818(2) 0.55060(7) 0.0198(3) Uani d 1
N N3A 0.12834(16) 0.79300(19) 0.51880(6) 0.0189(3) Uani d 1
N N4A -0.00933(18) 0.8419(2) 0.43543(6) 0.0213(3) Uani d 1
H H4A1 -0.048(3) 0.946(4) 0.4501(10) 0.034(6) Uiso d 1
H H4A2 -0.050(3) 0.800(4) 0.4043(11) 0.042(7) Uiso d 1
C C4A 0.08865(19) 0.7343(2) 0.46684(7) 0.0179(3) Uani d 1
C C5A 0.15295(19) 0.5643(2) 0.44778(7) 0.0187(3) Uani d 1
C C6A 0.24751(19) 0.4579(2) 0.48289(7) 0.0194(3) Uani d 1
C C7A 0.2642(2) 0.7482(3) 0.60803(7) 0.0259(4) Uani d 1
H H7AA 0.1778 0.8320 0.6209 0.039 Uiso calc 1
H H7AB 0.3701 0.8137 0.6075 0.039 Uiso calc 1
H H7AC 0.2728 0.6423 0.6333 0.039 Uiso calc 1
C C8A 0.3162(2) 0.2746(3) 0.46605(7) 0.0246(4) Uani d 1
H H8AA 0.3960 0.2322 0.4943 0.037 Uiso calc 1
H H8AB 0.3715 0.2869 0.4303 0.037 Uiso calc 1
H H8AC 0.2262 0.1847 0.4625 0.037 Uiso calc 1
O O1B 0.46209(15) 0.30141(19) 0.59902(5) 0.0268(3) Uani d 1
H H1B 0.379(4) 0.383(5) 0.5759(14) 0.083(11) Uiso d 1
O O2B 0.25284(14) 0.25583(18) 0.65694(5) 0.0242(3) Uani d 1
N N1B 0.2989(2) 0.0084(2) 0.74083(7) 0.0299(4) Uani d 1
H H1B1 0.225(3) 0.086(4) 0.7235(10) 0.038(6) Uiso d 1
H H1B2 0.275(3) -0.052(4) 0.7695(11) 0.042(7) Uiso d 1
C C1B 0.50618(19) 0.0925(2) 0.67226(7) 0.0188(3) Uani d 1
C C2B 0.4524(2) -0.0091(2) 0.71897(7) 0.0200(3) Uani d 1
C C3B 0.5643(2) -0.1364(2) 0.74338(7) 0.0244(4) Uani d 1
H H3BA 0.5304 -0.2075 0.7744 0.029 Uiso calc 1
C C4B 0.7206(2) -0.1595(3) 0.72327(8) 0.0265(4) Uani d 1
H H4BA 0.7931 -0.2459 0.7406 0.032 Uiso calc 1
C C5B 0.7748(2) -0.0575(3) 0.67756(8) 0.0250(4) Uani d 1
H H5BA 0.8837 -0.0726 0.6641 0.030 Uiso calc 1
C C6B 0.6672(2) 0.0649(2) 0.65261(7) 0.0208(3) Uani d 1
H H6BA 0.7026 0.1329 0.6212 0.025 Uiso calc 1
C C7B 0.3958(2) 0.2228(2) 0.64266(7) 0.0197(3) Uani d 1

loop_
_atom_site_aniso_label
_atom_site_aniso_U_11
_atom_site_aniso_U_22
_atom_site_aniso_U_33
_atom_site_aniso_U_12
_atom_site_aniso_U_13
_atom_site_aniso_U_23
Cl1 0.0307(2) 0.0245(2) 0.0170(2) 0.00267(15) -0.00203(16) -0.00299(15)
N1A 0.0199(6) 0.0193(7) 0.0182(7) 0.0009(5) -0.0010(5) 0.0013(5)
C2A 0.0193(7) 0.0194(8) 0.0207(8) -0.0019(6) -0.0001(6) 0.0002(6)
N3A 0.0204(6) 0.0183(7) 0.0180(7) 0.0001(5) -0.0005(5) 0.0011(5)
N4A 0.0240(7) 0.0209(7) 0.0189(7) 0.0035(6) -0.0033(6) 0.0008(6)
C4A 0.0179(7) 0.0177(8) 0.0182(7) -0.0020(6) 0.0013(6) 0.0017(6)
C5A 0.0210(7) 0.0185(8) 0.0165(7) -0.0010(6) 0.0010(6) -0.0003(6)
C6A 0.0189(7) 0.0196(8) 0.0197(8) -0.0011(6) 0.0021(6) 0.0005(6)
C7A 0.0307(9) 0.0244(9) 0.0225(8) 0.0027(7) -0.0060(7) -0.0031(7)
C8A 0.0263(8) 0.0227(9) 0.0248(8) 0.0045(7) 0.0006(7) -0.0014(7)
O1B 0.0246(6) 0.0320(7) 0.0239(6) 0.0051(5) 0.0017(5) 0.0103(5)
O2B 0.0229(6) 0.0283(7) 0.0213(6) 0.0043(5) 0.0006(5) 0.0003(5)
N1B 0.0282(8) 0.0341(9) 0.0275(8) 0.0037(7) 0.0068(7) 0.0111(7)
C1B 0.0214(7) 0.0181(8) 0.0170(7) -0.0003(6) -0.0025(6) -0.0017(6)
C2B 0.0231(8) 0.0195(8) 0.0175(8) -0.0015(6) -0.0024(6) -0.0015(6)
C3B 0.0324(9) 0.0213(9) 0.0194(8) -0.0008(7) -0.0027(7) 0.0021(7)
C4B 0.0318(9) 0.0222(9) 0.0252(9) 0.0050(7) -0.0077(7) 0.0016(7)
C5B 0.0232(8) 0.0263(9) 0.0256(9) 0.0053(7) -0.0010(7) -0.0006(7)
C6B 0.0234(8) 0.0202(8) 0.0186(8) -0.0009(6) -0.0001(6) -0.0008(7)
C7B 0.0218(7) 0.0209(8) 0.0164(7) -0.0010(6) -0.0020(6) -0.0014(6)

loop_
_atom_type_symbol
_atom_type_description
_atom_type_scat_dispersion_real
_atom_type_scat_dispersion_imag
_atom_type_scat_source
C C 0.0181 0.0091 'International Tables Vol C Tables 4.2.6.8 and 6.1.1.4'
H H 0.0000 0.0000 'International Tables Vol C Tables 4.2.6.8 and 6.1.1.4'
N N 0.0311 0.0180 'International Tables Vol C Tables 4.2.6.8 and 6.1.1.4'
O O 0.0492 0.0322 'International Tables Vol C Tables 4.2.6.8 and 6.1.1.4'
Cl Cl 0.3639 0.7018 'International Tables Vol C Tables 4.2.6.8 and 6.1.1.4'

loop_
_geom_angle_atom_site_label_1
_geom_angle_atom_site_label_2
_geom_angle_atom_site_label_3
_geom_angle
C2A N1A C6A 118.00(15)
N3A C2A N1A 125.62(16)
N3A C2A C7A 117.11(15)
N1A C2A C7A 117.28(15)
C2A N3A C4A 117.63(15)
C4A N4A H4A1 118.4(16)
C4A N4A H4A2 119.7(17)
H4A1 N4A H4A2 121(2)
N4A C4A N3A 118.01(15)
N4A C4A C5A 122.76(15)
N3A C4A C5A 119.23(15)
C6A C5A C4A 119.62(15)
C6A C5A Cl1 121.40(13)
C4A C5A Cl1 118.98(13)
N1A C6A C5A 119.79(16)
N1A C6A C8A 117.64(15)
C5A C6A C8A 122.56(15)
C2A C7A H7AA 109.5
C2A C7A H7AB 109.5
H7AA C7A H7AB 109.5
C2A C7A H7AC 109.5
H7AA C7A H7AC 109.5
H7AB C7A H7AC 109.5
C6A C8A H8AA 109.5
C6A C8A H8AB 109.5
H8AA C8A H8AB 109.5
C6A C8A H8AC 109.5
H8AA C8A H8AC 109.5
H8AB C8A H8AC 109.5
C7B O1B H1B 113.6(18)
C2B N1B H1B1 118.2(15)
C2B N1B H1B2 119.2(18)
H1B1 N1B H1B2 123(2)
C6B C1B C2B 119.32(15)
C6B C1B C7B 119.05(15)
C2B C1B C7B 121.61(14)
N1B C2B C3B 118.84(16)
N1B C2B C1B 123.39(16)
C3B C2B C1B 117.77(15)
C4B C3B C2B 121.41(16)
C4B C3B H3BA 119.3
C2B C3B H3BA 119.3
C3B C4B C5B 120.93(17)
C3B C4B H4BA 119.5
C5B C4B H4BA 119.5
C6B C5B C4B 118.65(16)
C6B C5B H5BA 120.7
C4B C5B H5BA 120.7
C5B C6B C1B 121.90(16)
C5B C6B H6BA 119.0
C1B C6B H6BA 119.0
O2B C7B O1B 122.20(16)
O2B C7B C1B 123.54(15)
O1B C7B C1B 114.25(14)

loop_
_geom_bond_atom_site_label_1
_geom_bond_atom_site_label_2
_geom_bond_distance
Cl1 C5A 1.7279(16)
N1A C2A 1.337(2)
N1A C6A 1.360(2)
C2A N3A 1.336(2)
C2A C7A 1.500(2)
N3A C4A 1.355(2)
N4A C4A 1.338(2)
N4A H4A1 0.89(3)
N4A H4A2 0.87(3)
C4A C5A 1.416(2)
C5A C6A 1.369(2)
C6A C8A 1.497(2)
C7A H7AA 0.9800
C7A H7AB 0.9800
C7A H7AC 0.9800
C8A H8AA 0.9800
C8A H8AB 0.9800
C8A H8AC 0.9800
O1B C7B 1.316(2)
O1B H1B 1.05(4)
O2B C7B 1.235(2)
N1B C2B 1.363(2)
N1B H1B1 0.91(3)
N1B H1B2 0.84(3)
C1B C6B 1.408(2)
C1B C2B 1.417(2)
C1B C7B 1.476(2)
C2B C3B 1.415(2)
C3B C4B 1.372(3)
C3B H3BA 0.9500
C4B C5B 1.401(3)
C4B H4BA 0.9500
C5B C6B 1.375(2)
C5B H5BA 0.9500
C6B H6BA 0.9500

loop_
_geom_hbond_atom_site_label_D
_geom_hbond_atom_site_label_H
_geom_hbond_atom_site_label_A
_geom_hbond_site_symmetry_A
_geom_hbond_distance_DH
_geom_hbond_distance_HA
_geom_hbond_distance_DA
_geom_hbond_angle_DHA
N4A H4A1 N3A 3_576 0.89(3) 2.14(3) 3.027(2) 176(2)
N4A H4A2 O2B 3_566 0.87(3) 2.23(3) 3.034(2) 154(2)
C8A H8AA O1B . 0.98 2.62 3.402(2) 137.0
O1B H1B N1A . 1.05(4) 1.58(4) 2.6235(19) 170(3)
N1B H1B1 O2B . 0.91(3) 2.04(3) 2.722(2) 131(2)
N1B H1B2 O2B 2_546 0.84(3) 2.27(3) 3.100(2) 171(2)

loop_
_geom_torsion_atom_site_label_1
_geom_torsion_atom_site_label_2
_geom_torsion_atom_site_label_3
_geom_torsion_atom_site_label_4
_geom_torsion
C6A N1A C2A N3A 2.1(2)
C6A N1A C2A C7A -177.53(14)
N1A C2A N3A C4A 0.4(2)
C7A C2A N3A C4A -179.93(14)
C2A N3A C4A N4A 177.65(14)
C2A N3A C4A C5A -3.0(2)
N4A C4A C5A C6A -177.58(15)
N3A C4A C5A C6A 3.1(2)
N4A C4A C5A Cl1 3.2(2)
N3A C4A C5A Cl1 -176.17(12)
C2A N1A C6A C5A -2.0(2)
C2A N1A C6A C8A 178.93(14)
C4A C5A C6A N1A -0.5(2)
Cl1 C5A C6A N1A 178.68(12)
C4A C5A C6A C8A 178.53(14)
Cl1 C5A C6A C8A -2.3(2)
C6B C1B C2B N1B -179.98(17)
C7B C1B C2B N1B -1.7(3)
C6B C1B C2B C3B -0.8(2)
C7B C1B C2B C3B 177.48(15)
N1B C2B C3B C4B -179.78(17)
C1B C2B C3B C4B 1.0(3)
C2B C3B C4B C5B -0.1(3)
C3B C4B C5B C6B -0.9(3)
C4B C5B C6B C1B 1.1(3)
C2B C1B C6B C5B -0.3(3)
C7B C1B C6B C5B -178.55(16)
C6B C1B C7B O2B -179.88(16)
C2B C1B C7B O2B 1.9(3)
C6B C1B C7B O1B 0.5(2)
C2B C1B C7B O1B -177.71(15)
